data_7032274
loop_
_publ_author_name
'Arnold, Polly L.'
'Bell, Nicola L.'
'Marr, Isobel H.'
'She, Siyi'
'Hamilton, Jonathan'
'Fraser, Craig'
'Wang, Kai'

_publ_section_title
;
 Protonolysis and thermolysis reactions of functionalised NHC-carbene
 boranes and borates.
;
_journal_issue 41
_journal_name_full 'Dalton transactions (Cambridge, England : 2003)'
_journal_page_first 15419
_journal_page_last 15428
_journal_paper_doi 10.1039/c4dt01464b
_journal_volume 43
_journal_year 2014
_chemical_formula_sum 'C17 H33 B N2 O'
_chemical_formula_weight 292.26
_chemical_name_systematic
;
 ?
;
_space_group_IT_number 14
_symmetry_cell_setting monoclinic
_symmetry_space_group_name_Hall '-P 2ybc'
_symmetry_space_group_name_H-M 'P 1 21/c 1'
_atom_sites_solution_hydrogens geom
_atom_sites_solution_primary direct
_atom_sites_solution_secondary difmap
_audit_creation_method SHELXL-97
_cell_angle_alpha 90.00
_cell_angle_beta 104.000(3)
_cell_angle_gamma 90.00
_cell_formula_units_Z 4
_cell_length_a 12.9028(5)
_cell_length_b 11.8814(4)
_cell_length_c 12.6969(3)
_cell_measurement_reflns_used 3830
_cell_measurement_temperature 170(2)
_cell_measurement_theta_max 27.8121
_cell_measurement_theta_min 3.2480
_cell_volume 1888.66(11)
_computing_cell_refinement
;
CrysAlisPro, Agilent Technologies,
Version 1.171.35.19 (release 27-10-2011 CrysAlis171 .NET)
(compiled Oct 27 2011,15:02:11)
;
_computing_data_collection
;
CrysAlisPro, Agilent Technologies,
Version 1.171.35.19 (release 27-10-2011 CrysAlis171 .NET)
(compiled Oct 27 2011,15:02:11)
;
_computing_data_reduction
;
CrysAlisPro, Agilent Technologies,
Version 1.171.35.19 (release 27-10-2011 CrysAlis171 .NET)
(compiled Oct 27 2011,15:02:11)
;
_computing_molecular_graphics ORTEP
_computing_publication_material 'MERCURY 2012'
_computing_structure_refinement 'SHELXL-97 (Sheldrick, 2008)'
_computing_structure_solution SIR-92
_diffrn_ambient_temperature 170(2)
_diffrn_detector_area_resol_mean 16.1042
_diffrn_measured_fraction_theta_full 0.998
_diffrn_measured_fraction_theta_max 0.998
_diffrn_measurement_device_type 'Xcalibur, Eos'
_diffrn_measurement_method '\w scans'
_diffrn_radiation_monochromator graphite
_diffrn_radiation_source 'fine-focus sealed tube'
_diffrn_radiation_type MoK\a
_diffrn_radiation_wavelength 0.71073
_diffrn_reflns_av_R_equivalents 0.0411
_diffrn_reflns_av_sigmaI/netI 0.0417
_diffrn_reflns_limit_h_max 16
_diffrn_reflns_limit_h_min -16
_diffrn_reflns_limit_k_max 15
_diffrn_reflns_limit_k_min -15
_diffrn_reflns_limit_l_max 16
_diffrn_reflns_limit_l_min -16
_diffrn_reflns_number 18205
_diffrn_reflns_theta_full 27.87
_diffrn_reflns_theta_max 27.87
_diffrn_reflns_theta_min 3.25
_exptl_absorpt_coefficient_mu 0.062
_exptl_absorpt_correction_T_max 1.00000
_exptl_absorpt_correction_T_min 0.79220
_exptl_absorpt_correction_type multi-scan
_exptl_absorpt_process_details
;
CrysAlisPro, Agilent Technologies,
Version 1.171.35.19 (release 27-10-2011 CrysAlis171 .NET)
(compiled Oct 27 2011,15:02:11)
Empirical absorption correction using spherical harmonics,
 implemented in SCALE3 ABSPACK scaling algorithm.
;
_exptl_crystal_colour colourless
_exptl_crystal_density_diffrn 1.028
_exptl_crystal_density_method 'not measured'
_exptl_crystal_description block
_exptl_crystal_F_000 648
_exptl_crystal_size_max 0.5259
_exptl_crystal_size_mid 0.2293
_exptl_crystal_size_min 0.1328
_refine_diff_density_max 0.218
_refine_diff_density_min -0.161
_refine_diff_density_rms 0.036
_refine_ls_extinction_method none
_refine_ls_goodness_of_fit_ref 1.018
_refine_ls_hydrogen_treatment riding
_refine_ls_matrix_type full
_refine_ls_number_parameters 198
_refine_ls_number_reflns 4488
_refine_ls_number_restraints 0
_refine_ls_restrained_S_all 1.018
_refine_ls_R_factor_all 0.0884
_refine_ls_R_factor_gt 0.0580
_refine_ls_shift/su_max 0.001
_refine_ls_shift/su_mean 0.000
_refine_ls_structure_factor_coef Fsqd
_refine_ls_weighting_details 'calc w=1/[\s^2^(Fo^2^)+(0.0550P)^2^+0.5732P] where P=(Fo^2^+2Fc^2^)/3'
_refine_ls_weighting_scheme calc
_refine_ls_wR_factor_gt 0.1269
_refine_ls_wR_factor_ref 0.1427
_reflns_number_gt 3150
_reflns_number_total 4488
_reflns_threshold_expression >2\s(I)
_cod_data_source_file c4dt01464b2.cif
_cod_data_source_block LBEt2tBu
_cod_depositor_comments 'Adding full bibliography for 7032270--7032277.cif.'
_cod_database_code 7032274

loop_
_symmetry_equiv_pos_as_xyz
'x, y, z'
'-x, y+1/2, -z+1/2'
'-x, -y, -z'
'x, -y-1/2, z-1/2'

loop_
_atom_site_label
_atom_site_type_symbol
_atom_site_fract_x
_atom_site_fract_y
_atom_site_fract_z
_atom_site_U_iso_or_equiv
_atom_site_adp_type
_atom_site_occupancy
_atom_site_symmetry_multiplicity
_atom_site_calc_flag
_atom_site_refinement_flags
C1 C 0.51674(16) 0.34486(17) 0.56737(15) 0.0518(5) Uani 1 1 d .
H1A H 0.4577 0.3612 0.5046 0.078 Uiso 1 1 calc R
H1B H 0.5470 0.2709 0.5581 0.078 Uiso 1 1 calc R
H1C H 0.5721 0.4026 0.5734 0.078 Uiso 1 1 calc R
C2 C 0.57001(17) 0.3267(2) 0.76846(17) 0.0624(6) Uani 1 1 d .
H2A H 0.6242 0.3845 0.7686 0.094 Uiso 1 1 calc R
H2B H 0.6009 0.2521 0.7636 0.094 Uiso 1 1 calc R
H2C H 0.5456 0.3319 0.8356 0.094 Uiso 1 1 calc R
C3 C 0.42337(17) 0.45815(16) 0.68107(16) 0.0526(5) Uani 1 1 d .
H3A H 0.4060 0.4631 0.7519 0.079 Uiso 1 1 calc R
H3B H 0.3578 0.4656 0.6233 0.079 Uiso 1 1 calc R
H3C H 0.4730 0.5187 0.6745 0.079 Uiso 1 1 calc R
C4 C 0.47521(14) 0.34468(15) 0.67093(13) 0.0390(4) Uani 1 1 d .
C5 C 0.39636(13) 0.24618(13) 0.66329(12) 0.0337(4) Uani 1 1 d .
H5 H 0.4373 0.1746 0.6637 0.040 Uiso 1 1 calc R
C6 C 0.34440(15) 0.24263(14) 0.75922(12) 0.0391(4) Uani 1 1 d .
H6A H 0.4002 0.2401 0.8282 0.047 Uiso 1 1 calc R
H6B H 0.3006 0.3110 0.7595 0.047 Uiso 1 1 calc R
C7 C 0.24530(13) 0.09154(14) 0.83046(12) 0.0361(4) Uani 1 1 d .
H7 H 0.2645 0.1132 0.9047 0.043 Uiso 1 1 calc R
C8 C 0.17366(13) 0.00420(14) 0.67795(12) 0.0353(4) Uani 1 1 d .
H8 H 0.1325 -0.0481 0.6284 0.042 Uiso 1 1 calc R
C9 C 0.12171(14) -0.06930(15) 0.84814(14) 0.0420(4) Uani 1 1 d .
C10 C 0.17561(17) -0.06733(18) 0.96899(14) 0.0544(5) Uani 1 1 d .
H10A H 0.2491 -0.0948 0.9804 0.082 Uiso 1 1 calc R
H10B H 0.1360 -0.1158 1.0080 0.082 Uiso 1 1 calc R
H10C H 0.1764 0.0099 0.9963 0.082 Uiso 1 1 calc R
C11 C 0.00794(15) -0.02336(19) 0.82662(16) 0.0556(5) Uani 1 1 d .
H11A H 0.0095 0.0534 0.8553 0.083 Uiso 1 1 calc R
H11B H -0.0348 -0.0715 0.8625 0.083 Uiso 1 1 calc R
H11C H -0.0239 -0.0225 0.7483 0.083 Uiso 1 1 calc R
C12 C 0.12265(19) -0.18800(17) 0.80374(17) 0.0598(6) Uani 1 1 d .
H12A H 0.0849 -0.1889 0.7269 0.090 Uiso 1 1 calc R
H12B H 0.0870 -0.2391 0.8443 0.090 Uiso 1 1 calc R
H12C H 0.1966 -0.2125 0.8114 0.090 Uiso 1 1 calc R
C13 C 0.23323(13) 0.08921(13) 0.65108(12) 0.0312(3) Uani 1 1 d .
C14 C 0.14317(14) 0.16110(15) 0.45333(13) 0.0397(4) Uani 1 1 d .
H14A H 0.1565 0.1953 0.3867 0.048 Uiso 1 1 calc R
H14B H 0.1066 0.0883 0.4327 0.048 Uiso 1 1 calc R
C15 C 0.06929(17) 0.23774(18) 0.49702(17) 0.0577(5) Uani 1 1 d .
H15A H 0.0485 0.2006 0.5577 0.087 Uiso 1 1 calc R
H15B H 0.0054 0.2538 0.4394 0.087 Uiso 1 1 calc R
H15C H 0.1063 0.3084 0.5222 0.087 Uiso 1 1 calc R
C16 C 0.33191(15) 0.04940(15) 0.48999(13) 0.0429(4) Uani 1 1 d .
H16A H 0.3559 0.0876 0.4307 0.052 Uiso 1 1 calc R
H16B H 0.3964 0.0331 0.5483 0.052 Uiso 1 1 calc R
C17 C 0.28112(19) -0.06209(17) 0.44666(18) 0.0638(6) Uani 1 1 d .
H17A H 0.2569 -0.1014 0.5042 0.096 Uiso 1 1 calc R
H17B H 0.3338 -0.1086 0.4226 0.096 Uiso 1 1 calc R
H17C H 0.2200 -0.0481 0.3853 0.096 Uiso 1 1 calc R
N1 N 0.27665(11) 0.14187(11) 0.74936(10) 0.0333(3) Uani 1 1 d .
N2 N 0.18246(11) 0.00575(11) 0.78909(10) 0.0351(3) Uani 1 1 d .
O1 O 0.31455(9) 0.24885(9) 0.56644(8) 0.0323(3) Uani 1 1 d .
B1 B 0.25716(15) 0.13731(15) 0.53798(13) 0.0312(4) Uani 1 1 d .

loop_
_atom_site_aniso_label
_atom_site_aniso_U_11
_atom_site_aniso_U_22
_atom_site_aniso_U_33
_atom_site_aniso_U_23
_atom_site_aniso_U_13
_atom_site_aniso_U_12
C1 0.0506(11) 0.0587(12) 0.0510(11) 0.0020(9) 0.0214(9) -0.0104(10)
C2 0.0506(12) 0.0750(15) 0.0540(12) 0.0090(10) -0.0020(9) -0.0220(11)
C3 0.0664(13) 0.0414(11) 0.0525(11) -0.0023(8) 0.0190(10) -0.0128(10)
C4 0.0421(9) 0.0416(10) 0.0326(8) 0.0013(7) 0.0076(7) -0.0088(8)
C5 0.0388(9) 0.0342(8) 0.0271(8) 0.0012(6) 0.0062(6) -0.0034(7)
C6 0.0498(10) 0.0413(9) 0.0259(8) -0.0050(7) 0.0088(7) -0.0136(8)
C7 0.0425(9) 0.0410(9) 0.0261(8) -0.0018(7) 0.0113(7) -0.0060(8)
C8 0.0402(9) 0.0376(9) 0.0282(8) -0.0041(6) 0.0082(7) -0.0045(7)
C9 0.0455(10) 0.0466(10) 0.0376(9) 0.0037(7) 0.0170(8) -0.0101(8)
C10 0.0573(12) 0.0689(14) 0.0408(10) 0.0102(9) 0.0193(9) -0.0112(11)
C11 0.0436(11) 0.0730(14) 0.0533(12) 0.0001(10) 0.0178(9) -0.0117(10)
C12 0.0804(15) 0.0448(12) 0.0627(13) 0.0027(9) 0.0336(12) -0.0159(11)
C13 0.0352(8) 0.0315(8) 0.0264(7) -0.0048(6) 0.0063(6) 0.0010(7)
C14 0.0461(10) 0.0378(9) 0.0324(8) -0.0028(7) 0.0040(7) 0.0001(8)
C15 0.0520(12) 0.0546(12) 0.0608(13) -0.0047(10) 0.0027(10) 0.0164(10)
C16 0.0586(11) 0.0409(10) 0.0337(9) 0.0024(7) 0.0197(8) 0.0089(9)
C17 0.0790(15) 0.0499(12) 0.0583(13) -0.0187(10) 0.0084(11) 0.0190(11)
N1 0.0402(8) 0.0357(7) 0.0249(6) -0.0024(5) 0.0097(5) -0.0054(6)
N2 0.0393(8) 0.0387(8) 0.0293(7) -0.0004(6) 0.0125(6) -0.0054(6)
O1 0.0378(6) 0.0335(6) 0.0244(5) 0.0013(4) 0.0050(4) -0.0012(5)
B1 0.0402(10) 0.0302(9) 0.0232(8) -0.0015(7) 0.0079(7) 0.0008(8)

loop_
_atom_type_symbol
_atom_type_description
_atom_type_scat_dispersion_real
_atom_type_scat_dispersion_imag
_atom_type_scat_source
C C 0.0033 0.0016 'International Tables Vol C Tables 4.2.6.8 and 6.1.1.4'
H H 0.0000 0.0000 'International Tables Vol C Tables 4.2.6.8 and 6.1.1.4'
N N 0.0061 0.0033 'International Tables Vol C Tables 4.2.6.8 and 6.1.1.4'
O O 0.0106 0.0060 'International Tables Vol C Tables 4.2.6.8 and 6.1.1.4'
B B 0.0013 0.0007 'International Tables Vol C Tables 4.2.6.8 and 6.1.1.4'

loop_
_geom_angle_atom_site_label_1
_geom_angle_atom_site_label_2
_geom_angle_atom_site_label_3
_geom_angle
C4 C1 H1A 109.5
C4 C1 H1B 109.5
H1A C1 H1B 109.5
C4 C1 H1C 109.5
H1A C1 H1C 109.5
H1B C1 H1C 109.5
C4 C2 H2A 109.5
C4 C2 H2B 109.5
H2A C2 H2B 109.5
C4 C2 H2C 109.5
H2A C2 H2C 109.5
H2B C2 H2C 109.5
C4 C3 H3A 109.5
C4 C3 H3B 109.5
H3A C3 H3B 109.5
C4 C3 H3C 109.5
H3A C3 H3C 109.5
H3B C3 H3C 109.5
C3 C4 C2 109.65(16)
C3 C4 C1 108.80(14)
C2 C4 C1 108.48(16)
C3 C4 C5 112.41(15)
C2 C4 C5 109.38(14)
C1 C4 C5 108.03(13)
O1 C5 C6 108.36(13)
O1 C5 C4 112.39(12)
C6 C5 C4 112.46(13)
O1 C5 H5 107.8
C6 C5 H5 107.8
C4 C5 H5 107.8
N1 C6 C5 108.75(12)
N1 C6 H6A 109.9
C5 C6 H6A 109.9
N1 C6 H6B 109.9
C5 C6 H6B 109.9
H6A C6 H6B 108.3
N2 C7 N1 107.96(13)
N2 C7 H7 126.0
N1 C7 H7 126.0
C13 C8 N2 109.43(14)
C13 C8 H8 125.3
N2 C8 H8 125.3
N2 C9 C12 108.29(14)
N2 C9 C10 109.10(14)
C12 C9 C10 110.18(16)
N2 C9 C11 107.08(14)
C12 C9 C11 111.03(17)
C10 C9 C11 111.06(15)
C9 C10 H10A 109.5
C9 C10 H10B 109.5
H10A C10 H10B 109.5
C9 C10 H10C 109.5
H10A C10 H10C 109.5
H10B C10 H10C 109.5
C9 C11 H11A 109.5
C9 C11 H11B 109.5
H11A C11 H11B 109.5
C9 C11 H11C 109.5
H11A C11 H11C 109.5
H11B C11 H11C 109.5
C9 C12 H12A 109.5
C9 C12 H12B 109.5
H12A C12 H12B 109.5
C9 C12 H12C 109.5
H12A C12 H12C 109.5
H12B C12 H12C 109.5
C8 C13 N1 103.81(13)
C8 C13 B1 135.56(14)
N1 C13 B1 120.60(13)
C15 C14 B1 114.29(14)
C15 C14 H14A 108.7
B1 C14 H14A 108.7
C15 C14 H14B 108.7
B1 C14 H14B 108.7
H14A C14 H14B 107.6
C14 C15 H15A 109.5
C14 C15 H15B 109.5
H15A C15 H15B 109.5
C14 C15 H15C 109.5
H15A C15 H15C 109.5
H15B C15 H15C 109.5
C17 C16 B1 116.71(16)
C17 C16 H16A 108.1
B1 C16 H16A 108.1
C17 C16 H16B 108.1
B1 C16 H16B 108.1
H16A C16 H16B 107.3
C16 C17 H17A 109.5
C16 C17 H17B 109.5
H17A C17 H17B 109.5
C16 C17 H17C 109.5
H17A C17 H17C 109.5
H17B C17 H17C 109.5
C7 N1 C13 111.10(13)
C7 N1 C6 125.73(13)
C13 N1 C6 123.13(12)
C7 N2 C8 107.69(13)
C7 N2 C9 126.89(13)
C8 N2 C9 125.12(14)
C5 O1 B1 113.94(11)
O1 B1 C14 108.50(13)
O1 B1 C16 110.38(13)
C14 B1 C16 112.71(13)
O1 B1 C13 106.24(12)
C14 B1 C13 107.92(13)
C16 B1 C13 110.84(13)

loop_
_geom_bond_atom_site_label_1
_geom_bond_atom_site_label_2
_geom_bond_distance
C1 C4 1.535(2)
C1 H1A 0.9800
C1 H1B 0.9800
C1 H1C 0.9800
C2 C4 1.530(2)
C2 H2A 0.9800
C2 H2B 0.9800
C2 H2C 0.9800
C3 C4 1.524(3)
C3 H3A 0.9800
C3 H3B 0.9800
C3 H3C 0.9800
C4 C5 1.538(2)
C5 O1 1.4140(18)
C5 C6 1.526(2)
C5 H5 1.0000
C6 N1 1.470(2)
C6 H6A 0.9900
C6 H6B 0.9900
C7 N2 1.329(2)
C7 N1 1.3353(19)
C7 H7 0.9500
C8 C13 1.362(2)
C8 N2 1.3881(19)
C8 H8 0.9500
C9 N2 1.502(2)
C9 C12 1.520(3)
C9 C10 1.524(3)
C9 C11 1.528(3)
C10 H10A 0.9800
C10 H10B 0.9800
C10 H10C 0.9800
C11 H11A 0.9800
C11 H11B 0.9800
C11 H11C 0.9800
C12 H12A 0.9800
C12 H12B 0.9800
C12 H12C 0.9800
C13 N1 1.3872(19)
C13 B1 1.643(2)
C14 C15 1.517(3)
C14 B1 1.623(2)
C14 H14A 0.9900
C14 H14B 0.9900
C15 H15A 0.9800
C15 H15B 0.9800
C15 H15C 0.9800
C16 C17 1.521(3)
C16 B1 1.636(2)
C16 H16A 0.9900
C16 H16B 0.9900
C17 H17A 0.9800
C17 H17B 0.9800
C17 H17C 0.9800
O1 B1 1.519(2)

loop_
_geom_torsion_atom_site_label_1
_geom_torsion_atom_site_label_2
_geom_torsion_atom_site_label_3
_geom_torsion_atom_site_label_4
_geom_torsion
C3 C4 C5 O1 66.40(17)
C2 C4 C5 O1 -171.55(15)
C1 C4 C5 O1 -53.66(18)
C3 C4 C5 C6 -56.22(18)
C2 C4 C5 C6 65.8(2)
C1 C4 C5 C6 -176.27(15)
O1 C5 C6 N1 59.17(17)
C4 C5 C6 N1 -175.97(14)
N2 C8 C13 N1 -0.61(17)
N2 C8 C13 B1 -178.49(16)
N2 C7 N1 C13 0.46(19)
N2 C7 N1 C6 178.04(15)
C8 C13 N1 C7 0.10(18)
B1 C13 N1 C7 178.38(14)
C8 C13 N1 C6 -177.56(15)
B1 C13 N1 C6 0.7(2)
C5 C6 N1 C7 158.14(15)
C5 C6 N1 C13 -24.6(2)
N1 C7 N2 C8 -0.82(18)
N1 C7 N2 C9 -174.80(15)
C13 C8 N2 C7 0.91(19)
C13 C8 N2 C9 175.02(15)
C12 C9 N2 C7 -143.57(18)
C10 C9 N2 C7 -23.6(2)
C11 C9 N2 C7 96.64(19)
C12 C9 N2 C8 43.4(2)
C10 C9 N2 C8 163.38(16)
C11 C9 N2 C8 -76.3(2)
C6 C5 O1 B1 -73.59(16)
C4 C5 O1 B1 161.51(13)
C5 O1 B1 C14 160.59(12)
C5 O1 B1 C16 -75.46(15)
C5 O1 B1 C13 44.78(16)
C15 C14 B1 O1 -60.32(19)
C15 C14 B1 C16 177.12(16)
C15 C14 B1 C13 54.39(19)
C17 C16 B1 O1 -173.82(14)
C17 C16 B1 C14 -52.3(2)
C17 C16 B1 C13 68.75(19)
C8 C13 B1 O1 169.24(17)
N1 C13 B1 O1 -8.37(19)
C8 C13 B1 C14 53.0(2)
N1 C13 B1 C14 -124.57(15)
C8 C13 B1 C16 -70.8(2)
N1 C13 B1 C16 111.56(16)
